data_2011683
loop_
_publ_author_name
'Deng, Robert M. K.'
'Simon, Sabitha'
'Dillon, Keith B.'
'Goeta, Andres E.'

_publ_section_title
;
A saccharinate-iron(II) complex with a free saccharin molecule present:
[Fe(phen)~3~]sac~2~.sacH.6H~2~O
;
_journal_name_full 'Acta Crystallographica, Section C'
_journal_page_first 04
_journal_page_last 06
_journal_paper_doi 10.1107/S0108270100013093
_journal_volume 57
_journal_year 2001
_chemical_formula_iupac '[Fe (C12 H8 N2)3] (C7 H4 N O3 S)2 , C7 H5 N O3 S , 6H2 O'
_chemical_formula_moiety 'C36 H24 Fe N6 2+ , 2C7 H4 N O3 S - , C7 H5 N O3 S , 6H2 O'
_chemical_formula_sum 'C57 H49 Fe N9 O15 S3'
_chemical_formula_weight 1252.08
_space_group_IT_number 14
_symmetry_cell_setting monoclinic
_symmetry_space_group_name_Hall '-P 2yn'
_symmetry_space_group_name_H-M 'P 1 21/n 1'
_cell_angle_alpha 90.00
_cell_angle_beta 92.873(5)
_cell_angle_gamma 90.00
_cell_formula_units_Z 4
_cell_length_a 16.113(4)
_cell_length_b 19.079(5)
_cell_length_c 17.227(4)
_cell_measurement_temperature 120(2)
_cell_volume 5289(2)
_diffrn_ambient_temperature 120(2)
_exptl_crystal_density_diffrn 1.572
_cod_original_sg_symbol_H-M 'P 21/n'
_cod_database_code 2011683

loop_
_symmetry_equiv_pos_as_xyz
'x, y, z'
'-x+1/2, y+1/2, -z+1/2'
'-x, -y, -z'
'x-1/2, -y-1/2, z-1/2'

loop_
_atom_site_label
_atom_site_fract_x
_atom_site_fract_y
_atom_site_fract_z
_atom_site_U_iso_or_equiv
_atom_site_adp_type
_atom_site_calc_flag
_atom_site_refinement_flags
_atom_site_occupancy
_atom_site_disorder_assembly
_atom_site_disorder_group
_atom_site_type_symbol
Fe1 .52163(3) .24308(2) .54286(2) .01375(11) Uani d . 1 . . Fe
N1 .48774(16) .30757(14) .45813(14) .0159(6) Uani d . 1 . . N
C1 .4952(2) .30126(18) .38174(18) .0184(7) Uani d . 1 . . C
H1A .5184 .2605 .3627 .022 Uiso calc R 1 . . H
C2 .4696(2) .35343(19) .32946(19) .0206(8) Uani d . 1 . . C
H2A .4767 .3472 .2767 .025 Uiso calc R 1 . . H
C3 .4342(2) .41348(19) .35485(19) .0210(8) Uani d . 1 . . C
H3A .4163 .4480 .3198 .025 Uiso calc R 1 . . H
C4 .4252(2) .42246(18) .43517(18) .0175(7) Uani d . 1 . . C
C5 .3899(2) .48258(19) .4694(2) .0243(8) Uani d . 1 . . C
H5B .3687 .5184 .4376 .029 Uiso calc R 1 . . H
C6 .3865(2) .48868(19) .5476(2) .0237(8) Uani d . 1 . . C
H6A .3616 .5279 .5686 .028 Uiso calc R 1 . . H
C7 .4206(2) .43578(18) .59782(18) .0188(7) Uani d . 1 . . C
C8 .4250(2) .44084(19) .67953(19) .0226(8) Uani d . 1 . . C
H8A .4025 .4793 .7042 .027 Uiso calc R 1 . . H
C9 .4629(2) .38812(18) .72189(19) .0219(8) Uani d . 1 . . C
H9A .4677 .3912 .7758 .026 Uiso calc R 1 . . H
C10 .4941(2) .33032(18) .68477(18) .0179(7) Uani d . 1 . . C
H10A .5196 .2953 .7150 .021 Uiso calc R 1 . . H
N2 .48953(16) .32216(14) .60776(14) .0157(6) Uani d . 1 . . N
C11 .45404(19) .37585(17) .56550(18) .0154(7) Uani d . 1 . . C
C12 .45482(19) .36833(17) .48390(18) .0163(7) Uani d . 1 . . C
N3 .40924(16) .20186(14) .54246(14) .0151(6) Uani d . 1 . . N
C13 .3414(2) .22384(18) .57630(18) .0192(7) Uani d . 1 . . C
H13A .3440 .2654 .6044 .023 Uiso calc R 1 . . H
C14 .2667(2) .1869(2) .57116(19) .0236(8) Uani d . 1 . . C
H14A .2208 .2041 .5956 .028 Uiso calc R 1 . . H
C15 .2607(2) .12618(18) .53080(19) .0206(8) Uani d . 1 . . C
H15A .2108 .1017 .5272 .025 Uiso calc R 1 . . H
C16 .3307(2) .10048(18) .49437(18) .0175(7) Uani d . 1 . . C
C17 .3315(2) .03785(18) .44892(19) .0226(8) Uani d . 1 . . C
H17A .2836 .0107 .4435 .027 Uiso calc R 1 . . H
C18 .4002(2) .01743(19) .41390(19) .0230(8) Uani d . 1 . . C
H18A .3990 -.0237 .3848 .028 Uiso calc R 1 . . H
C19 .4753(2) .05772(17) .42043(18) .0176(7) Uani d . 1 . . C
C20 .5487(2) .04083(19) .38436(19) .0216(8) Uani d . 1 . . C
H20A .5516 .0006 .3542 .026 Uiso calc R 1 . . H
C21 .6160(2) .08420(18) .39404(19) .0223(8) Uani d . 1 . . C
H21A .6651 .0734 .3704 .027 Uiso calc R 1 . . H
C22 .6113(2) .14416(18) .43894(18) .0180(7) Uani d . 1 . . C
H22A .6581 .1725 .4451 .022 Uiso calc R 1 . . H
N4 .54250(16) .16316(14) .47379(14) .0148(6) Uani d . 1 . . N
C23 .47567(19) .11937(17) .46471(17) .0147(7) Uani d . 1 . . C
C24 .40288(19) .14099(17) .50169(17) .0145(7) Uani d . 1 . . C
N5 .56186(16) .18701(14) .63259(14) .0135(6) Uani d . 1 . . N
C25 .5201(2) .14570(17) .67989(18) .0188(7) Uani d . 1 . . C
H25A .4631 .1406 .6708 .023 Uiso calc R 1 . . H
C26 .5592(2) .10987(17) .74241(18) .0189(7) Uani d . 1 . . C
H26A .5280 .0821 .7743 .023 Uiso calc R 1 . . H
C27 .6427(2) .11561(18) .75665(18) .0196(7) Uani d . 1 . . C
H27A .6688 .0923 .7985 .024 Uiso calc R 1 . . H
C28 .6889(2) .15707(18) .70748(18) .0182(7) Uani d . 1 . . C
C29 .7770(2) .16672(18) .71560(19) .0222(8) Uani d . 1 . . C
H29A .8071 .1437 .7553 .027 Uiso calc R 1 . . H
C30 .8169(2) .20836(18) .66702(19) .0211(8) Uani d . 1 . . C
H30A .8745 .2122 .6728 .025 Uiso calc R 1 . . H
C31 .77325(19) .24695(18) .60652(18) .0174(7) Uani d . 1 . . C
C32 .8105(2) .29269(18) .55613(19) .0215(8) Uani d . 1 . . C
H32A .8678 .2993 .5589 .026 Uiso calc R 1 . . H
C33 .7611(2) .32784(19) .50230(19) .0221(8) Uani d . 1 . . C
H33A .7848 .3596 .4689 .026 Uiso calc R 1 . . H
C34 .6759(2) .31651(18) .49703(18) .0198(7) Uani d . 1 . . C
H34A .6439 .3410 .4596 .024 Uiso calc R 1 . . H
N6 .63808(16) .27221(14) .54319(14) .0152(6) Uani d . 1 . . N
C35 .68753(19) .23848(17) .59791(17) .0147(7) Uani d . 1 . . C
C36 .64497(19) .19251(17) .64705(17) .0143(7) Uani d . 1 . . C
N7 .29673(18) -.00231(16) .84201(16) .0242(7) Uani d . 1 . . N
C37 .3573(2) .01256(18) .89624(19) .0193(7) Uani d . 1 . . C
O1 .37995(15) -.02634(12) .95100(13) .0235(5) Uani d . 1 . . O
C38 .3956(2) .08361(18) .88669(18) .0165(7) Uani d . 1 . . C
C39 .4582(2) .11577(19) .93168(19) .0200(7) Uani d . 1 . . C
H39A .4862 .0920 .9722 .024 Uiso calc R 1 . . H
C40 .4778(2) .18382(19) .91465(19) .0243(8) Uani d . 1 . . C
H40A .5201 .2060 .9439 .029 Uiso calc R 1 . . H
C41 .4361(2) .22044(19) .85501(19) .0238(8) Uani d . 1 . . C
H41A .4499 .2669 .8458 .029 Uiso calc R 1 . . H
C42 .3739(2) .18806(19) .80888(19) .0214(8) Uani d . 1 . . C
H42A .3459 .2117 .7683 .026 Uiso calc R 1 . . H
C43 .3559(2) .12010(19) .82593(18) .0193(7) Uani d . 1 . . C
S1 .28134(5) .06220(5) .78363(5) .0230(2) Uani d . 1 . . S
O2 .30215(16) .04516(14) .70548(13) .0310(6) Uani d . 1 . . O
O3 .19901(15) .09069(14) .79033(15) .0308(6) Uani d . 1 . . O
N8 .74313(19) .36323(16) .79381(16) .0218(7) Uani d . 1 . . N
H8N .701(3) .339(2) .816(3) .057(14) Uiso d . 1 . . H
C44 .8238(2) .34047(18) .80033(18) .0190(7) Uani d . 1 . . C
O4 .84977(14) .29645(13) .84588(13) .0226(5) Uani d . 1 . . O
C45 .8730(2) .37726(17) .74232(18) .0184(7) Uani d . 1 . . C
C46 .9562(2) .36890(19) .7294(2) .0230(8) Uani d . 1 . . C
H46A .9890 .3382 .7595 .028 Uiso calc R 1 . . H
C47 .9895(2) .40754(19) .6703(2) .0245(8) Uani d . 1 . . C
H47A 1.0457 .4032 .6611 .029 Uiso calc R 1 . . H
C48 .9400(2) .45258(18) .62465(19) .0228(8) Uani d . 1 . . C
H48A .9636 .4778 .5852 .027 Uiso calc R 1 . . H
C49 .8565(2) .46074(18) .63656(19) .0215(8) Uani d . 1 . . C
H49A .8231 .4906 .6058 .026 Uiso calc R 1 . . H
C50 .8250(2) .42274(17) .69595(18) .0169(7) Uani d . 1 . . C
S2 .72285(5) .42219(5) .72614(5) .01966(19) Uani d . 1 . . S
O5 .70229(15) .48753(13) .75978(14) .0274(6) Uani d . 1 . . O
O6 .66567(15) .39484(13) .66736(13) .0265(6) Uani d . 1 . . O
N9 .42304(17) .33972(15) .99403(16) .0219(6) Uani d . 1 . . N
C51 .4967(2) .36627(18) .97701(19) .0191(7) Uani d . 1 . . C
O7 .56490(14) .33866(13) .99665(13) .0231(6) Uani d . 1 . . O
C52 .4920(2) .43249(18) .93115(18) .0175(7) Uani d . 1 . . C
C53 .5557(2) .47344(18) .90557(18) .0208(8) Uani d . 1 . . C
H53A .6109 .4606 .9153 .025 Uiso calc R 1 . . H
C54 .5353(2) .53413(19) .86511(19) .0250(8) Uani d . 1 . . C
H54A .5774 .5627 .8478 .030 Uiso calc R 1 . . H
C55 .4530(2) .55290(19) .84999(19) .0259(8) Uani d . 1 . . C
H55A .4408 .5941 .8229 .031 Uiso calc R 1 . . H
C56 .3886(2) .51171(18) .87422(18) .0213(8) Uani d . 1 . . C
H56A .3333 .5236 .8632 .026 Uiso calc R 1 . . H
C57 .4105(2) .45236(18) .91538(18) .0177(7) Uani d . 1 . . C
S3 .34868(5) .38661(5) .95553(5) .0209(2) Uani d . 1 . . S
O8 .29725(14) .41467(13) 1.01375(14) .0270(6) Uani d . 1 . . O
O9 .30438(15) .34905(13) .89333(14) .0292(6) Uani d . 1 . . O
O10 .73902(18) .18541(15) .90609(16) .0356(7) Uani d D 1 . . O
H1W .779(3) .218(2) .908(2) .093(14) Uiso d D 1 . . H
H2W .731(3) .174(3) .9557(9) .093(14) Uiso d D 1 . . H
O11 .63066(16) .29071(14) .86289(15) .0297(6) Uani d D 1 . . O
H3W .658(3) .2500(14) .872(2) .072(12) Uiso d D 1 . . H
H4W .612(3) .305(2) .9085(12) .072(12) Uiso d D 1 . . H
O12 .7536(2) .17201(19) .23007(18) .0532(9) Uani d D 1 . . O
H5W .750(4) .1333(16) .200(2) .119(18) Uiso d D 1 . . H
H6W .747(4) .158(3) .2792(11) .119(18) Uiso d D 1 . . H
O13 .3036(2) -.15423(15) .94486(19) .0460(8) Uani d D 1 . . O
H7W .321(2) -.1095(7) .952(3) .070(12) Uiso d D 1 . . H
H8W .3500(14) -.1795(16) .939(3) .070(12) Uiso d D 1 . . H
O14 .0632(2) .26506(15) .60654(16) .0430(8) Uani d D 1 . . O
H9W .063(4) .2295(15) .5721(18) .094(15) Uiso d D 1 . . H
H10W .073(4) .245(2) .6537(11) .094(15) Uiso d D 1 . . H
O15 .13016(17) .22951(16) .75558(16) .0372(7) Uani d D 1 . . O
H11W .154(2) .1878(8) .767(3) .056(10) Uiso d D 1 . . H
H12W .1712(15) .2614(13) .759(3) .056(10) Uiso d D 1 . . H

loop_
_atom_site_aniso_label
_atom_site_aniso_U_11
_atom_site_aniso_U_22
_atom_site_aniso_U_33
_atom_site_aniso_U_12
_atom_site_aniso_U_13
_atom_site_aniso_U_23
Fe1 .0119(2) .0182(3) .0109(2) -.00072(19) -.00246(16) -.0003(2)
N1 .0118(14) .0219(16) .0137(13) -.0011(12) -.0014(10) -.0022(12)
C1 .0146(18) .026(2) .0137(16) -.0027(14) -.0041(13) -.0037(15)
C2 .0192(19) .030(2) .0119(16) -.0045(15) -.0051(13) .0039(15)
C3 .0170(18) .027(2) .0179(17) -.0020(15) -.0066(13) .0070(15)
C4 .0127(17) .0223(19) .0169(16) -.0020(14) -.0052(13) .0010(14)
C5 .021(2) .026(2) .0256(19) .0021(15) -.0083(14) .0068(16)
C6 .024(2) .020(2) .0269(19) .0054(15) -.0016(15) -.0006(15)
C7 .0154(18) .0223(19) .0185(17) -.0021(14) -.0013(13) -.0016(15)
C8 .0220(19) .024(2) .0222(18) .0004(15) .0039(14) -.0073(15)
C9 .027(2) .024(2) .0139(16) -.0035(16) -.0005(14) -.0043(15)
C10 .0191(18) .0214(19) .0127(16) -.0006(14) -.0026(13) -.0008(14)
N2 .0114(14) .0211(16) .0144(13) -.0041(11) -.0024(10) .0014(12)
C11 .0114(17) .0181(18) .0163(16) -.0038(13) -.0023(12) -.0014(14)
C12 .0110(17) .0209(19) .0166(16) -.0062(13) -.0028(12) .0005(14)
N3 .0151(15) .0175(15) .0123(13) .0035(11) -.0036(11) .0019(11)
C13 .0172(18) .024(2) .0164(16) .0037(14) -.0019(13) -.0008(14)
C14 .0179(19) .031(2) .0218(18) .0032(16) .0026(14) .0027(16)
C15 .0134(18) .028(2) .0204(18) -.0039(15) -.0027(13) .0072(15)
C16 .0151(17) .0211(19) .0157(16) -.0020(14) -.0039(13) .0067(14)
C17 .0208(19) .023(2) .0236(18) -.0067(15) -.0046(14) .0012(15)
C18 .027(2) .0204(19) .0214(18) -.0032(15) -.0044(15) -.0038(15)
C19 .0195(18) .0202(19) .0125(16) -.0002(14) -.0048(13) .0007(14)
C20 .024(2) .023(2) .0185(17) .0009(15) -.0016(14) -.0054(15)
C21 .0182(19) .029(2) .0196(17) .0058(15) -.0014(14) -.0015(16)
C22 .0110(17) .0230(19) .0196(17) -.0010(14) -.0033(13) -.0019(15)
N4 .0119(14) .0199(15) .0123(13) .0022(11) -.0026(10) .0033(11)
C23 .0144(17) .0177(17) .0114(15) .0012(14) -.0041(12) .0027(13)
C24 .0144(17) .0179(18) .0108(15) -.0004(13) -.0037(12) .0039(13)
N5 .0147(14) .0137(14) .0120(13) .0010(11) -.0006(10) -.0025(11)
C25 .0199(19) .0182(18) .0179(17) .0004(14) -.0014(13) -.0009(14)
C26 .024(2) .0171(18) .0158(16) -.0012(14) .0016(14) .0003(14)
C27 .0228(19) .0209(19) .0146(16) .0035(15) -.0044(13) .0050(14)
C28 .0185(18) .0209(19) .0144(16) .0033(14) -.0055(13) -.0027(14)
C29 .0186(19) .026(2) .0206(18) .0046(15) -.0087(14) .0012(16)
C30 .0137(18) .024(2) .0246(19) -.0005(14) -.0045(14) -.0050(16)
C31 .0131(17) .0196(18) .0190(16) .0019(14) -.0041(12) -.0067(15)
C32 .0151(18) .028(2) .0214(18) -.0063(15) .0006(14) -.0062(16)
C33 .0202(19) .029(2) .0175(17) -.0082(15) .0026(14) .0016(15)
C34 .0218(19) .0236(19) .0138(16) -.0027(15) -.0021(13) .0012(14)
N6 .0157(15) .0180(15) .0118(13) -.0015(11) -.0017(11) .0007(11)
C35 .0155(17) .0164(17) .0119(15) .0013(13) -.0009(12) -.0031(13)
C36 .0133(17) .0159(17) .0133(15) -.0001(13) -.0018(12) -.0042(13)
N7 .0201(17) .0269(17) .0253(16) -.0046(13) -.0016(12) -.0018(13)
C37 .0156(18) .024(2) .0184(17) .0004(14) .0038(13) -.0047(15)
O1 .0242(14) .0240(14) .0221(13) -.0001(11) .0011(10) .0061(11)
C38 .0151(17) .0202(18) .0143(16) .0029(14) .0033(13) .0002(14)
C39 .0162(18) .029(2) .0142(16) .0008(15) -.0003(13) -.0043(15)
C40 .026(2) .029(2) .0184(18) -.0041(16) .0015(15) -.0050(16)
C41 .027(2) .022(2) .0225(18) -.0002(16) .0060(15) .0021(15)
C42 .0198(19) .028(2) .0167(17) .0028(15) .0017(14) .0032(15)
C43 .0152(18) .028(2) .0143(16) .0064(15) -.0001(13) -.0013(15)
S1 .0174(5) .0303(5) .0207(4) -.0009(4) -.0037(3) -.0013(4)
O2 .0321(15) .0440(17) .0163(12) .0030(13) -.0035(11) -.0062(12)
O3 .0138(13) .0419(17) .0361(15) .0017(11) -.0036(11) .0013(13)
N8 .0166(16) .0294(18) .0193(15) .0018(13) .0003(12) .0074(13)
C44 .0201(19) .0222(19) .0144(16) -.0021(15) -.0009(13) -.0005(15)
O4 .0220(14) .0286(15) .0166(12) .0018(11) -.0040(10) .0020(11)
C45 .0220(19) .0198(19) .0131(16) .0016(14) -.0009(13) -.0022(14)
C46 .0193(19) .026(2) .0233(18) .0008(15) -.0003(14) -.0024(16)
C47 .0201(19) .027(2) .0273(19) -.0020(15) .0047(15) -.0048(16)
C48 .031(2) .021(2) .0175(17) -.0070(16) .0072(15) -.0057(15)
C49 .028(2) .0199(19) .0163(17) -.0027(15) -.0034(14) -.0022(14)
C50 .0163(18) .0202(19) .0138(16) -.0015(14) -.0041(13) -.0058(14)
S2 .0165(4) .0248(5) .0173(4) .0011(4) -.0032(3) .0025(4)
O5 .0256(14) .0275(15) .0290(14) .0049(11) -.0005(11) -.0008(11)
O6 .0217(14) .0338(15) .0229(13) -.0055(11) -.0098(10) .0041(11)
N9 .0170(16) .0228(17) .0257(16) .0021(12) -.0007(12) .0015(13)
C51 .0177(19) .0224(19) .0171(17) .0009(15) .0001(13) -.0056(14)
O7 .0163(13) .0295(15) .0231(13) .0038(10) -.0033(10) .0010(11)
C52 .0153(17) .0229(19) .0140(16) .0013(14) -.0031(12) -.0049(14)
C53 .0161(18) .027(2) .0189(17) -.0020(15) -.0042(13) -.0069(15)
C54 .030(2) .028(2) .0175(17) -.0056(17) .0032(15) .0028(16)
C55 .036(2) .026(2) .0148(17) .0065(17) -.0046(15) .0017(15)
C56 .0196(19) .028(2) .0161(17) .0058(15) -.0042(13) -.0032(15)
C57 .0168(18) .0237(19) .0125(16) .0011(14) -.0016(13) -.0045(14)
S3 .0135(4) .0238(5) .0249(4) .0012(4) -.0018(3) -.0032(4)
O8 .0185(14) .0334(15) .0294(14) .0049(11) .0038(10) -.0024(12)
O9 .0193(14) .0354(16) .0322(14) -.0026(11) -.0071(11) -.0078(12)
O10 .0377(18) .0348(17) .0342(15) -.0002(14) .0005(13) -.0025(13)
O11 .0264(15) .0357(17) .0277(14) -.0008(12) .0067(11) .0041(12)
O12 .045(2) .072(2) .0406(19) .0143(18) -.0118(16) -.0170(17)
O13 .059(2) .0276(17) .0519(19) -.0118(15) .0072(17) -.0028(15)
O14 .060(2) .0340(17) .0343(17) .0073(15) -.0074(15) -.0071(13)
O15 .0290(16) .0480(19) .0346(16) .0001(13) .0015(12) .0035(15)

loop_
_geom_bond_atom_site_label_1
_geom_bond_atom_site_label_2
_geom_bond_site_symmetry_2
_geom_bond_distance
_geom_bond_publ_flag
Fe1 N1 . 1.965(3) yes
Fe1 N2 . 1.963(3) yes
Fe1 N3 . 1.974(3) yes
Fe1 N4 . 1.973(3) yes
Fe1 N5 . 1.963(3) yes
Fe1 N6 . 1.957(3) yes
N1 C1 . 1.333(4) ?
N1 C12 . 1.359(4) ?
C1 C2 . 1.391(5) ?
C1 H1A . .9300 ?
C2 C3 . 1.362(5) ?
C2 H2A . .9300 ?
C3 C4 . 1.409(4) ?
C3 H3A . .9300 ?
C4 C12 . 1.400(4) ?
C4 C5 . 1.421(5) ?
C5 C6 . 1.356(5) ?
C5 H5B . .9300 ?
C6 C7 . 1.422(5) ?
C6 H6A . .9300 ?
C7 C11 . 1.392(5) ?
C7 C8 . 1.409(5) ?
C8 C9 . 1.369(5) ?
C8 H8A . .9300 ?
C9 C10 . 1.382(5) ?
C9 H9A . .9300 ?
C10 N2 . 1.334(4) ?
C10 H10A . .9300 ?
N2 C11 . 1.366(4) ?
C11 C12 . 1.414(4) ?
N3 C13 . 1.332(4) ?
N3 C24 . 1.359(4) ?
C13 C14 . 1.394(5) ?
C13 H13A . .9300 ?
C14 C15 . 1.352(5) ?
C14 H14A . .9300 ?
C15 C16 . 1.406(5) ?
C15 H15A . .9300 ?
C16 C24 . 1.397(4) ?
C16 C17 . 1.429(5) ?
C17 C18 . 1.345(5) ?
C17 H17A . .9300 ?
C18 C19 . 1.433(5) ?
C18 H18A . .9300 ?
C19 C20 . 1.401(5) ?
C19 C23 . 1.402(4) ?
C20 C21 . 1.368(5) ?
C20 H20A . .9300 ?
C21 C22 . 1.385(5) ?
C21 H21A . .9300 ?
C22 N4 . 1.337(4) ?
C22 H22A . .9300 ?
N4 C23 . 1.366(4) ?
C23 C24 . 1.423(4) ?
N5 C25 . 1.339(4) ?
N5 C36 . 1.354(4) ?
C25 C26 . 1.399(5) ?
C25 H25A . .9300 ?
C26 C27 . 1.360(5) ?
C26 H26A . .9300 ?
C27 C28 . 1.400(5) ?
C27 H27A . .9300 ?
C28 C36 . 1.403(4) ?
C28 C29 . 1.431(5) ?
C29 C30 . 1.342(5) ?
C29 H29A . .9300 ?
C30 C31 . 1.432(5) ?
C30 H30A . .9300 ?
C31 C32 . 1.389(5) ?
C31 C35 . 1.391(4) ?
C32 C33 . 1.367(5) ?
C32 H32A . .9300 ?
C33 C34 . 1.388(5) ?
C33 H33A . .9300 ?
C34 N6 . 1.329(4) ?
C34 H34A . .9300 ?
N6 C35 . 1.365(4) ?
C35 C36 . 1.419(4) ?
N7 C37 . 1.347(4) ?
N7 S1 . 1.601(3) ?
C37 O1 . 1.241(4) ?
C37 C38 . 1.502(5) ?
C38 C39 . 1.385(5) ?
C38 C43 . 1.386(4) ?
C39 C40 . 1.371(5) ?
C39 H39A . .9300 ?
C40 C41 . 1.388(5) ?
C40 H40A . .9300 ?
C41 C42 . 1.392(5) ?
C41 H41A . .9300 ?
C42 C43 . 1.364(5) ?
C42 H42A . .9300 ?
C43 S1 . 1.763(4) ?
S1 O2 . 1.441(2) ?
S1 O3 . 1.444(3) ?
N8 C44 . 1.370(4) ?
N8 S2 . 1.641(3) ?
N8 H8N . .92(5) ?
C44 O4 . 1.210(4) ?
C44 C45 . 1.483(5) ?
C45 C46 . 1.378(5) ?
C45 C50 . 1.388(5) ?
C46 C47 . 1.387(5) ?
C46 H46A . .9300 ?
C47 C48 . 1.390(5) ?
C47 H47A . .9300 ?
C48 C49 . 1.380(5) ?
C48 H48A . .9300 ?
C49 C50 . 1.372(5) ?
C49 H49A . .9300 ?
C50 S2 . 1.751(3) ?
S2 O5 . 1.421(3) ?
S2 O6 . 1.433(2) ?
N9 C51 . 1.336(4) ?
N9 S3 . 1.611(3) ?
C51 O7 . 1.250(4) ?
C51 C52 . 1.490(5) ?
C52 C57 . 1.379(4) ?
C52 C53 . 1.381(5) ?
C53 C54 . 1.383(5) ?
C53 H53A . .9300 ?
C54 C55 . 1.385(5) ?
C54 H54A . .9300 ?
C55 C56 . 1.383(5) ?
C55 H55A . .9300 ?
C56 C57 . 1.373(5) ?
C56 H56A . .9300 ?
C57 S3 . 1.765(3) ?
S3 O8 . 1.436(2) ?
S3 O9 . 1.447(2) ?
O10 H1W . .900(5) ?
O10 H2W . .900(5) ?
O11 H3W . .899(5) ?
O11 H4W . .898(5) ?
O12 H5W . .900(5) ?
O12 H6W . .898(5) ?
O13 H7W . .902(5) ?
O13 H8W . .902(5) ?
O14 H9W . .901(5) ?
O14 H10W . .900(5) ?
O15 H11W . .899(5) ?
O15 H12W . .898(5) ?
